data_2243942
loop_
_publ_author_name
'Krebs, Christoph'
'Jess, Inke'
'N\"ather, Christian'

_publ_section_title
;
 Comparison of the crystal structures of the low- and high-temperature
 forms of bis[4-(dimethylamino)pyridine]dithiocyanatocobalt(II)
;
_journal_coeditor_code HB7987
_journal_issue 11
_journal_name_full 'Acta Crystallographica Section E'
_journal_page_first
;
;
_journal_paper_doi 10.1107/S2056989021010422
_journal_volume 77
_journal_year 2021
_chemical_formula_moiety 'C16 H20 Co N6 S2'
_chemical_formula_sum 'C16 H20 Co N6 S2'
_chemical_formula_weight 419.43
_space_group_crystal_system monoclinic
_space_group_IT_number 14
_space_group_name_Hall '-P 2ybc'
_space_group_name_H-M_alt 'P 1 21/c 1'
_atom_sites_solution_hydrogens geom
_atom_sites_solution_primary dual
_audit_creation_method
;
Olex2 1.3-ac4
(compiled 2020.11.27 svn.r5f609507 for Rigaku Oxford Diffraction, GUI svn.r6214)
;
_cell_angle_alpha 90
_cell_angle_beta 90.4890(10)
_cell_angle_gamma 90
_cell_formula_units_Z 4
_cell_length_a 13.91710(10)
_cell_length_b 9.51140(10)
_cell_length_c 14.44870(10)
_cell_measurement_reflns_used 41675
_cell_measurement_temperature 100.00(10)
_cell_measurement_theta_max 79.3930
_cell_measurement_theta_min 3.1730
_cell_volume 1912.52(3)
_computing_cell_refinement
;
CrysAlisPro (Rigaku OD, 2021)
;
_computing_data_collection
;
CrysAlisPro (Rigaku OD, 2021)
;
_computing_data_reduction
;
CrysAlisPro (Rigaku OD, 2021)
;
_computing_molecular_graphics
;
DIAMOND (Brandenburg & Putz, 1999)
;
_computing_publication_material
;
publCIF (Westrip, 2010)
;
_computing_structure_refinement
;
<i>SHELXL2016/6</i> (Sheldrick, 2015b)
;
_computing_structure_solution
;
<i>SHELXT2014/5</i> (Sheldrick, 2015a)
;
_diffrn_ambient_temperature 100.00(10)
_diffrn_detector 'Hybrid Pixel Array Detector'
_diffrn_detector_area_resol_mean 10.0000
_diffrn_measured_fraction_theta_full 1.000
_diffrn_measured_fraction_theta_max 0.993
_diffrn_measurement_device 'four-circle diffractometer'
_diffrn_measurement_device_type 'XtaLAB Synergy, Dualflex, HyPix'
_diffrn_measurement_method '\w scans'
_diffrn_radiation_monochromator mirror
_diffrn_radiation_probe x-ray
_diffrn_radiation_type 'Cu K\a'
_diffrn_radiation_wavelength 1.54184
_diffrn_reflns_av_R_equivalents 0.0247
_diffrn_reflns_av_unetI/netI 0.0087
_diffrn_reflns_limit_h_max 17
_diffrn_reflns_limit_h_min -17
_diffrn_reflns_limit_k_max 12
_diffrn_reflns_limit_k_min -12
_diffrn_reflns_limit_l_max 18
_diffrn_reflns_limit_l_min -18
_diffrn_reflns_number 57319
_diffrn_reflns_theta_full 67.684
_diffrn_reflns_theta_max 80.158
_diffrn_reflns_theta_min 3.176
_diffrn_source 'micro-focus sealed X-ray tube'
_exptl_absorpt_coefficient_mu 9.167
_exptl_absorpt_correction_T_max 1.00000
_exptl_absorpt_correction_T_min 0.47634
_exptl_absorpt_correction_type multi-scan
_exptl_absorpt_process_details
;
(CrysalisPro; Rigaku OD, 2021)
;
_exptl_crystal_colour 'dark blue'
_exptl_crystal_density_diffrn 1.457
_exptl_crystal_description block
_exptl_crystal_F_000 868
_exptl_crystal_size_max 0.18
_exptl_crystal_size_mid 0.1
_exptl_crystal_size_min 0.03
_refine_diff_density_max 0.287
_refine_diff_density_min -0.348
_refine_ls_extinction_coef 0.00076(11)
_refine_ls_extinction_expression Fc^*^=kFc[1+0.001xFc^2^\l^3^/sin(2\q)]^-1/4^
_refine_ls_extinction_method
;
<i>SHELXL2016/6</i> (Sheldrick, 2015b)
;
_refine_ls_goodness_of_fit_ref 1.126
_refine_ls_hydrogen_treatment constr
_refine_ls_matrix_type full
_refine_ls_number_parameters 231
_refine_ls_number_reflns 4151
_refine_ls_number_restraints 0
_refine_ls_restrained_S_all 1.126
_refine_ls_R_factor_all 0.0258
_refine_ls_R_factor_gt 0.0255
_refine_ls_shift/su_max 0.002
_refine_ls_shift/su_mean 0.000
_refine_ls_structure_factor_coef Fsqd
_refine_ls_weighting_details 'w=1/[\s^2^(Fo^2^)+(0.0406P)^2^+0.8179P] where P=(Fo^2^+2Fc^2^)/3'
_refine_ls_weighting_scheme calc
_refine_ls_wR_factor_gt 0.0725
_refine_ls_wR_factor_ref 0.0728
_reflns_number_gt 4079
_reflns_number_total 4151
_reflns_threshold_expression 'I > 2\s(I)'
_cod_data_source_file hb7987sup1.cif
_cod_data_source_block Form_II
_cod_database_code 2243942
_shelx_space_group_comment
;
The symmetry employed for this shelxl refinement is uniquely defined
by the following loop, which should always be used as a source of
symmetry information in preference to the above space-group names.
They are only intended as comments.
;

loop_
_space_group_symop_operation_xyz
'x, y, z'
'-x, y+1/2, -z+1/2'
'-x, -y, -z'
'x, -y-1/2, z-1/2'

loop_
_atom_site_type_symbol
_atom_site_label
_atom_site_fract_x
_atom_site_fract_y
_atom_site_fract_z
_atom_site_U_iso_or_equiv
_atom_site_adp_type
_atom_site_calc_flag
_atom_site_occupancy
_atom_site_disorder_assembly
_atom_site_disorder_group
Co Co1 0.77328(2) 0.36737(2) 0.79003(2) 0.01802(8) Uani d 1 . .
N N1 0.89733(9) 0.40269(14) 0.84966(9) 0.0228(3) Uani d 1 . .
C C1 0.97734(11) 0.42519(15) 0.87028(9) 0.0203(3) Uani d 1 . .
S S1 1.08865(3) 0.45439(4) 0.89675(3) 0.02797(10) Uani d 1 . .
N N2 0.72639(9) 0.17383(14) 0.78687(9) 0.0249(3) Uani d 1 . .
C C2 0.69467(10) 0.06052(16) 0.79023(10) 0.0225(3) Uani d 1 . .
S S2 0.64780(3) -0.09564(4) 0.79675(3) 0.02997(10) Uani d 1 . .
N N11 0.67807(8) 0.48667(13) 0.85774(8) 0.0203(2) Uani d 1 . .
C C11 0.69896(10) 0.53200(16) 0.94415(10) 0.0213(3) Uani d 1 . .
H H11 0.759338 0.506648 0.970392 0.026 Uiso calc 1 . .
C C12 0.63811(11) 0.61250(16) 0.99628(10) 0.0218(3) Uani d 1 . .
H H12 0.656100 0.639410 1.057333 0.026 Uiso calc 1 . .
C C13 0.54861(10) 0.65531(15) 0.95897(10) 0.0199(3) Uani d 1 . .
C C14 0.52571(10) 0.60389(16) 0.86934(10) 0.0222(3) Uani d 1 . .
H H14 0.465517 0.625731 0.841373 0.027 Uiso calc 1 . .
C C15 0.59106(10) 0.52243(16) 0.82332(10) 0.0213(3) Uani d 1 . .
H H15 0.573977 0.489080 0.763427 0.026 Uiso calc 1 . .
N N12 0.48862(9) 0.74021(14) 1.00607(9) 0.0241(3) Uani d 1 . .
C C16 0.51936(12) 0.80309(19) 1.09350(12) 0.0303(3) Uani d 1 . .
H H16A 0.577275 0.859533 1.083572 0.045 Uiso calc 1 . .
H H16B 0.533416 0.728603 1.138480 0.045 Uiso calc 1 . .
H H16C 0.468041 0.863388 1.117198 0.045 Uiso calc 1 . .
C C17 0.40047(11) 0.79162(19) 0.96272(12) 0.0309(3) Uani d 1 . .
H H17A 0.360713 0.711636 0.943368 0.046 Uiso calc 1 . .
H H17B 0.416451 0.848679 0.908512 0.046 Uiso calc 1 . .
H H17C 0.364953 0.849121 1.007120 0.046 Uiso calc 1 . .
N N21 0.78919(8) 0.42769(13) 0.65835(8) 0.0189(2) Uani d 1 . .
C C21 0.82983(10) 0.33442(16) 0.59926(10) 0.0196(3) Uani d 1 . .
H H21 0.834119 0.238949 0.618167 0.024 Uiso calc 1 . .
C C22 0.86504(11) 0.36954(15) 0.51404(10) 0.0209(3) Uani d 1 . .
H H22 0.891632 0.299061 0.475335 0.025 Uiso calc 1 . .
C C23 0.86172(10) 0.51100(16) 0.48379(9) 0.0200(3) Uani d 1 . .
C C24 0.81437(11) 0.60652(16) 0.54359(11) 0.0227(3) Uani d 1 . .
H H24 0.805027 0.701424 0.525107 0.027 Uiso calc 1 . .
C C25 0.78214(10) 0.56180(15) 0.62799(10) 0.0211(3) Uani d 1 . .
H H25 0.753116 0.629049 0.667518 0.025 Uiso calc 1 . .
N N22 0.90343(9) 0.55389(14) 0.40487(8) 0.0231(3) Uani d 1 . .
C C26 0.95644(11) 0.45537(17) 0.34714(10) 0.0248(3) Uani d 1 . .
H H26A 0.911620 0.406459 0.305536 0.037 Uiso calc 1 . .
H H26B 0.989513 0.386597 0.386600 0.037 Uiso calc 1 . .
H H26C 1.003783 0.506881 0.310500 0.037 Uiso calc 1 . .
C C27 0.89616(12) 0.69988(18) 0.37410(11) 0.0290(3) Uani d 1 . .
H H27A 0.927850 0.761294 0.419469 0.043 Uiso calc 1 . .
H H27B 0.828308 0.726211 0.368232 0.043 Uiso calc 1 . .
H H27C 0.927463 0.710043 0.313971 0.043 Uiso calc 1 . .

loop_
_atom_site_aniso_label
_atom_site_aniso_U_11
_atom_site_aniso_U_22
_atom_site_aniso_U_33
_atom_site_aniso_U_12
_atom_site_aniso_U_13
_atom_site_aniso_U_23
Co1 0.01610(13) 0.02028(13) 0.01770(13) -0.00148(8) 0.00179(9) -0.00024(8)
N1 0.0219(6) 0.0263(6) 0.0202(6) -0.0016(5) 0.0008(5) 0.0020(5)
C1 0.0247(7) 0.0197(7) 0.0166(6) -0.0006(5) 0.0008(5) 0.0013(5)
S1 0.02121(18) 0.0317(2) 0.03093(19) -0.00319(14) -0.00599(14) 0.00401(15)
N2 0.0239(6) 0.0224(6) 0.0284(6) -0.0016(5) 0.0022(5) 0.0000(5)
C2 0.0175(6) 0.0262(8) 0.0238(7) 0.0019(6) -0.0009(5) 0.0005(6)
S2 0.02535(19) 0.02148(19) 0.0430(2) -0.00320(14) -0.00451(16) 0.00357(16)
N11 0.0187(6) 0.0227(6) 0.0196(5) -0.0013(5) 0.0015(4) -0.0004(5)
C11 0.0166(6) 0.0262(7) 0.0211(6) -0.0004(5) -0.0011(5) -0.0012(6)
C12 0.0195(7) 0.0248(7) 0.0210(7) -0.0013(5) -0.0012(5) -0.0016(5)
C13 0.0170(6) 0.0193(6) 0.0235(7) -0.0026(5) 0.0022(5) 0.0020(5)
C14 0.0170(6) 0.0259(7) 0.0236(7) -0.0009(5) -0.0034(5) 0.0031(6)
C15 0.0210(7) 0.0243(7) 0.0187(6) -0.0019(5) -0.0015(5) 0.0002(5)
N12 0.0187(6) 0.0264(6) 0.0270(6) 0.0034(5) 0.0012(5) -0.0015(5)
C16 0.0245(7) 0.0333(9) 0.0332(8) 0.0030(6) 0.0030(6) -0.0107(7)
C17 0.0224(7) 0.0324(8) 0.0378(8) 0.0089(6) -0.0004(6) 0.0007(7)
N21 0.0170(5) 0.0212(6) 0.0185(5) -0.0003(4) 0.0010(4) -0.0005(4)
C21 0.0188(6) 0.0193(6) 0.0207(6) -0.0009(5) 0.0007(5) -0.0015(5)
C22 0.0183(7) 0.0241(7) 0.0203(7) -0.0007(5) 0.0003(5) -0.0034(5)
C23 0.0153(6) 0.0253(7) 0.0194(6) -0.0031(5) -0.0016(5) -0.0005(5)
C24 0.0215(7) 0.0210(7) 0.0257(7) 0.0010(5) 0.0004(6) 0.0025(6)
C25 0.0195(6) 0.0208(7) 0.0228(7) 0.0024(5) 0.0014(5) -0.0022(5)
N22 0.0226(6) 0.0262(7) 0.0205(6) -0.0024(5) 0.0029(5) 0.0018(5)
C26 0.0216(7) 0.0333(8) 0.0195(7) -0.0043(6) 0.0037(5) -0.0005(6)
C27 0.0308(8) 0.0293(8) 0.0269(7) -0.0040(6) 0.0021(6) 0.0076(6)

loop_
_atom_type_symbol
_atom_type_description
_atom_type_scat_dispersion_real
_atom_type_scat_dispersion_imag
_atom_type_scat_source
C C 0.0181 0.0091 'International Tables Vol C Tables 4.2.6.8 and 6.1.1.4'
H H 0.0000 0.0000 'International Tables Vol C Tables 4.2.6.8 and 6.1.1.4'
Co Co -2.3653 3.6143 'International Tables Vol C Tables 4.2.6.8 and 6.1.1.4'
N N 0.0311 0.0180 'International Tables Vol C Tables 4.2.6.8 and 6.1.1.4'
S S 0.3331 0.5567 'International Tables Vol C Tables 4.2.6.8 and 6.1.1.4'

loop_
_geom_angle_atom_site_label_1
_geom_angle_atom_site_label_2
_geom_angle_atom_site_label_3
_geom_angle_site_symmetry_1
_geom_angle_site_symmetry_3
_geom_angle
_geom_angle_publ_flag
N1 Co1 N2 . . 117.81(6) y
N1 Co1 N11 . . 105.83(5) y
N1 Co1 N21 . . 105.41(5) y
N2 Co1 N11 . . 108.82(5) y
N2 Co1 N21 . . 106.71(5) y
N21 Co1 N11 . . 112.36(5) y
C1 N1 Co1 . . 168.56(12) y
N1 C1 S1 . . 178.72(14) ?
C2 N2 Co1 . . 175.34(13) y
N2 C2 S2 . . 178.29(15) ?
C11 N11 Co1 . . 119.59(10) ?
C15 N11 Co1 . . 123.89(10) ?
C15 N11 C11 . . 116.49(12) ?
N11 C11 H11 . . 118.1 ?
N11 C11 C12 . . 123.84(13) ?
C12 C11 H11 . . 118.1 ?
C11 C12 H12 . . 120.1 ?
C11 C12 C13 . . 119.85(14) ?
C13 C12 H12 . . 120.1 ?
C12 C13 C14 . . 116.08(13) ?
N12 C13 C12 . . 121.80(14) ?
N12 C13 C14 . . 122.12(14) ?
C13 C14 H14 . . 120.2 ?
C15 C14 C13 . . 119.54(13) ?
C15 C14 H14 . . 120.2 ?
N11 C15 C14 . . 124.11(13) ?
N11 C15 H15 . . 117.9 ?
C14 C15 H15 . . 117.9 ?
C13 N12 C16 . . 120.26(13) ?
C13 N12 C17 . . 120.40(13) ?
C17 N12 C16 . . 118.32(13) ?
N12 C16 H16A . . 109.5 ?
N12 C16 H16B . . 109.5 ?
N12 C16 H16C . . 109.5 ?
H16A C16 H16B . . 109.5 ?
H16A C16 H16C . . 109.5 ?
H16B C16 H16C . . 109.5 ?
N12 C17 H17A . . 109.5 ?
N12 C17 H17B . . 109.5 ?
N12 C17 H17C . . 109.5 ?
H17A C17 H17B . . 109.5 ?
H17A C17 H17C . . 109.5 ?
H17B C17 H17C . . 109.5 ?
C21 N21 Co1 . . 117.41(10) ?
C25 N21 Co1 . . 124.79(10) ?
C25 N21 C21 . . 116.22(12) ?
N21 C21 H21 . . 118.0 ?
N21 C21 C22 . . 124.03(14) ?
C22 C21 H21 . . 118.0 ?
C21 C22 H22 . . 120.1 ?
C21 C22 C23 . . 119.87(13) ?
C23 C22 H22 . . 120.1 ?
C22 C23 C24 . . 115.75(13) ?
N22 C23 C22 . . 122.41(13) ?
N22 C23 C24 . . 121.80(14) ?
C23 C24 H24 . . 120.0 ?
C25 C24 C23 . . 120.00(14) ?
C25 C24 H24 . . 120.0 ?
N21 C25 C24 . . 123.92(13) ?
N21 C25 H25 . . 118.0 ?
C24 C25 H25 . . 118.0 ?
C23 N22 C26 . . 120.87(13) ?
C23 N22 C27 . . 121.07(13) ?
C26 N22 C27 . . 118.06(12) ?
N22 C26 H26A . . 109.5 ?
N22 C26 H26B . . 109.5 ?
N22 C26 H26C . . 109.5 ?
H26A C26 H26B . . 109.5 ?
H26A C26 H26C . . 109.5 ?
H26B C26 H26C . . 109.5 ?
N22 C27 H27A . . 109.5 ?
N22 C27 H27B . . 109.5 ?
N22 C27 H27C . . 109.5 ?
H27A C27 H27B . . 109.5 ?
H27A C27 H27C . . 109.5 ?
H27B C27 H27C . . 109.5 ?

loop_
_geom_bond_atom_site_label_1
_geom_bond_atom_site_label_2
_geom_bond_site_symmetry_2
_geom_bond_distance
_geom_bond_publ_flag
Co1 N1 . 1.9521(13) y
Co1 N2 . 1.9535(14) y
Co1 N11 . 2.0057(12) y
Co1 N21 . 2.0013(12) y
N1 C1 . 1.170(2) ?
C1 S1 . 1.6164(15) ?
N2 C2 . 1.166(2) ?
C2 S2 . 1.6253(16) ?
N11 C11 . 1.3502(18) ?
N11 C15 . 1.3488(19) ?
C11 H11 . 0.9500 ?
C11 C12 . 1.372(2) ?
C12 H12 . 0.9500 ?
C12 C13 . 1.413(2) ?
C13 C14 . 1.418(2) ?
C13 N12 . 1.3498(19) ?
C14 H14 . 0.9500 ?
C14 C15 . 1.371(2) ?
C15 H15 . 0.9500 ?
N12 C16 . 1.459(2) ?
N12 C17 . 1.457(2) ?
C16 H16A . 0.9800 ?
C16 H16B . 0.9800 ?
C16 H16C . 0.9800 ?
C17 H17A . 0.9800 ?
C17 H17B . 0.9800 ?
C17 H17C . 0.9800 ?
N21 C21 . 1.3579(18) ?
N21 C25 . 1.3522(19) ?
C21 H21 . 0.9500 ?
C21 C22 . 1.371(2) ?
C22 H22 . 0.9500 ?
C22 C23 . 1.415(2) ?
C23 C24 . 1.420(2) ?
C23 N22 . 1.3472(18) ?
C24 H24 . 0.9500 ?
C24 C25 . 1.370(2) ?
C25 H25 . 0.9500 ?
N22 C26 . 1.4590(19) ?
N22 C27 . 1.461(2) ?
C26 H26A . 0.9800 ?
C26 H26B . 0.9800 ?
C26 H26C . 0.9800 ?
C27 H27A . 0.9800 ?
C27 H27B . 0.9800 ?
C27 H27C . 0.9800 ?

loop_
_geom_hbond_atom_site_label_D
_geom_hbond_atom_site_label_H
_geom_hbond_atom_site_label_A
_geom_hbond_site_symmetry_A
_geom_hbond_distance_DH
_geom_hbond_distance_HA
_geom_hbond_distance_DA
_geom_hbond_angle_DHA
C11 H11 S1 3_767 0.95 2.87 3.7312(15) 152
C16 H16C S2 3_667 0.98 3.01 3.9663(16) 166
C21 H21 S1 2_746 0.95 2.92 3.7888(15) 153
C22 H22 N1 4_565 0.95 2.64 3.5448(19) 159
C26 H26A N2 4_565 0.98 2.70 3.531(2) 143
C27 H27B S2 4_565 0.98 2.98 3.7568(17) 137

_cod_database_fobs_code 2243942
